data_8000127
loop_
_publ_author_name
'Ono, Yuki'
'Furuta, Hiroyuki'

_publ_section_title
;
 2-Picolinoylpyrrole: A New Entry to Metal-complexing Agent
;
_journal_issue 7
_journal_name_full 'Chemistry Letters'
_journal_page_first 750
_journal_paper_doi 10.1246/cl.2006.750
_journal_volume 35
_journal_year 2006
_chemical_formula_moiety 'C20 H14 N4 O2 Pd '
_chemical_formula_sum 'C20 H14 N4 O2 Pd'
_chemical_formula_weight 448.76
_space_group_IT_number 14
_symmetry_cell_setting monoclinic
_symmetry_Int_Tables_number 14
_symmetry_space_group_name_Hall '-P 2ybc'
_symmetry_space_group_name_H-M 'P 1 21/c 1'
_cell_angle_alpha 90
_cell_angle_beta 99.296(2)
_cell_angle_gamma 90
_cell_formula_units_Z 2
_cell_length_a 7.7254(6)
_cell_length_b 13.6383(10)
_cell_length_c 8.3111(6)
_cell_measurement_temperature 293
_cell_volume 864.17(11)
_computing_cell_refinement Unknown
_computing_data_collection Unknown
_computing_data_reduction CrystalStructure
_computing_publication_material 'CrystalStructure Ver. 3.5.1'
_computing_structure_refinement CRYSTALS
_computing_structure_solution SIR97
_diffrn_measured_fraction_theta_full 0.9188
_diffrn_measured_fraction_theta_max 0.9188
_diffrn_measurement_device_type CCD
_diffrn_measurement_method \w
_diffrn_radiation_type 'Mo K\a'
_diffrn_radiation_wavelength 0.7107
_diffrn_reflns_av_R_equivalents 0.026
_diffrn_reflns_limit_h_max 10
_diffrn_reflns_limit_h_min -9
_diffrn_reflns_limit_k_max 19
_diffrn_reflns_limit_k_min -19
_diffrn_reflns_limit_l_max 7
_diffrn_reflns_limit_l_min -11
_diffrn_reflns_number 13908
_diffrn_reflns_theta_full 30.50
_diffrn_reflns_theta_max 30.50
_exptl_absorpt_coefficient_mu 1.098
_exptl_absorpt_correction_type none
_exptl_crystal_colour colorless
_exptl_crystal_density_diffrn 1.724
_exptl_crystal_density_method 'not measured'
_exptl_crystal_description prismatic
_exptl_crystal_F_000 448.00
_exptl_crystal_size_max 0.40
_exptl_crystal_size_mid 0.20
_exptl_crystal_size_min 0.05
_refine_diff_density_max 0.97
_refine_diff_density_min -0.55
_refine_ls_extinction_method none
_refine_ls_goodness_of_fit_ref 0.966
_refine_ls_hydrogen_treatment refall
_refine_ls_number_parameters 131
_refine_ls_number_reflns 1901
_refine_ls_R_factor_gt 0.0350
_refine_ls_shift/su_max 0.0000
_refine_ls_structure_factor_coef F
_refine_ls_weighting_details 'w = 1/[0.0001Fo^2^ + 3.0000\s(Fo^2^) + 0.1000]'
_refine_ls_weighting_scheme calc
_refine_ls_wR_factor_ref 0.0350
_reflns_number_gt 1889
_reflns_number_total 2525
_reflns_threshold_expression F^2^>2.0\s(F^2^)
_cod_data_source_file 35-750sup1.cif
_cod_data_source_block '_Pd(PicPyr)2'
_cod_original_formula_sum 'C20 H14 N4 O2 Pd '
_cod_database_code 8000127

loop_
_symmetry_equiv_pos_as_xyz
x,y,z
-x,-y,-z
-x,y+1/2,-z+1/2
x,-y+1/2,z+1/2

loop_
_atom_site_label
_atom_site_type_symbol
_atom_site_fract_x
_atom_site_fract_y
_atom_site_fract_z
_atom_site_U_iso_or_equiv
_atom_site_adp_type
_atom_site_occupancy
_atom_site_symmetry_multiplicity
_atom_site_calc_flag
Pd(1) Pd 0.0000 0.0000 0.0000 0.02632(8) Uani 1.00 1 d
O(1) O -0.4510(3) 0.1192(2) 0.2099(3) 0.0514(8) Uani 1.00 1 d
N(1) N 0.0037(3) 0.1068(2) 0.1653(3) 0.0297(6) Uani 1.00 1 d
N(2) N -0.2220(3) 0.0628(2) -0.1187(3) 0.0300(7) Uani 1.00 1 d
C(1) C 0.1390(4) 0.1499(2) 0.2619(4) 0.0370(9) Uani 1.00 1 d
C(2) C 0.0775(4) 0.2033(2) 0.3832(4) 0.0406(9) Uani 1.00 1 d
C(3) C -0.1011(4) 0.1906(2) 0.3632(4) 0.0393(9) Uani 1.00 1 d
C(4) C -0.1464(4) 0.1311(2) 0.2262(4) 0.0311(8) Uani 1.00 1 d
C(5) C -0.3198(4) 0.1113(2) 0.1430(4) 0.0345(8) Uani 1.00 1 d
C(6) C -0.3503(4) 0.0960(2) -0.0393(4) 0.0328(8) Uani 1.00 1 d
C(7) C -0.5085(4) 0.1275(3) -0.1252(5) 0.0471(10) Uani 1.00 1 d
C(8) C -0.5358(5) 0.1288(3) -0.2921(5) 0.0574(12) Uani 1.00 1 d
C(9) C -0.4039(5) 0.1003(3) -0.3717(4) 0.0502(11) Uani 1.00 1 d
C(10) C -0.2489(5) 0.0661(2) -0.2824(4) 0.0403(9) Uani 1.00 1 d
H(1) H 0.2583 0.1447 0.2481 0.0441 Uiso 1.00 1 c
H(2) H 0.1461 0.2416 0.4653 0.0477 Uiso 1.00 1 c
H(3) H -0.1792 0.2167 0.4296 0.0478 Uiso 1.00 1 c
H(4) H -0.5986 0.1486 -0.0678 0.056 Uiso 1.00 1 c
H(5) H -0.6457 0.1487 -0.3514 0.066 Uiso 1.00 1 c
H(6) H -0.4180 0.1039 -0.4872 0.058 Uiso 1.00 1 c
H(7) H -0.1577 0.0449 -0.3383 0.0478 Uiso 1.00 1 c

loop_
_atom_site_aniso_label
_atom_site_aniso_U_11
_atom_site_aniso_U_22
_atom_site_aniso_U_33
_atom_site_aniso_U_12
_atom_site_aniso_U_13
_atom_site_aniso_U_23
Pd(1) 0.0238(2) 0.0322(2) 0.0237(2) 0.0036(2) 0.00601(10) -0.0026(2)
O(1) 0.0321(13) 0.074(2) 0.052(2) -0.0009(12) 0.0167(11) -0.0114(13)
N(1) 0.0268(12) 0.0343(13) 0.0286(13) 0.0012(11) 0.0066(10) -0.0055(11)
N(2) 0.0294(13) 0.0319(13) 0.0281(13) 0.0017(10) 0.0027(10) 0.0007(10)
C(1) 0.027(2) 0.042(2) 0.040(2) 0.0009(13) 0.0032(13) -0.004(1)
C(2) 0.041(2) 0.042(2) 0.036(2) -0.001(2) -0.001(1) -0.011(1)
C(3) 0.042(2) 0.042(2) 0.035(2) 0.006(2) 0.012(1) -0.010(1)
C(4) 0.029(2) 0.033(2) 0.032(2) 0.0018(12) 0.0098(12) -0.0010(13)
C(5) 0.030(2) 0.033(2) 0.041(2) 0.0022(13) 0.0105(13) -0.004(1)
C(6) 0.029(2) 0.030(2) 0.039(2) -0.0011(12) 0.0044(12) -0.0010(13)
C(7) 0.032(2) 0.048(2) 0.060(2) 0.011(2) 0.001(2) -0.002(2)
C(8) 0.046(2) 0.058(2) 0.060(3) 0.012(2) -0.016(2) 0.004(2)
C(9) 0.058(2) 0.051(2) 0.036(2) 0.000(2) -0.009(2) 0.004(2)
C(10) 0.047(2) 0.043(2) 0.030(2) 0.001(2) 0.004(1) 0.001(1)

loop_
_atom_type_symbol
_atom_type_description
_atom_type_scat_dispersion_real
_atom_type_scat_dispersion_imag
_atom_type_scat_source
C C 0.003 0.002
;
International Tables for Crystallography
(1992, Vol. C, Tables 4.2.6.8 and 6.1.1.4)
;
H H 0.000 0.000
;
International Tables for Crystallography
(1992, Vol. C, Table 6.1.1.4)
;
N N 0.006 0.003
;
International Tables for Crystallography
(1992, Vol. C, Tables 4.2.6.8 and 6.1.1.4)
;
O O 0.011 0.006
;
International Tables for Crystallography
(1992, Vol. C, Tables 4.2.6.8 and 6.1.1.4)
;
Pd Pd -0.999 1.007
;
International Tables for Crystallography
(1992, Vol. C, Tables 4.2.6.8 and 6.1.1.4)
;

loop_
_geom_angle_atom_site_label_1
_geom_angle_atom_site_label_2
_geom_angle_atom_site_label_3
_geom_angle
_geom_angle_publ_flag
N(1) Pd(1) N(2) 86.78(9) yes
C(1) N(1) C(4) 107.1(2) yes
C(1) N(1) Pd(1) 130.7(2) yes
C(4) N(1) Pd(1) 120.5(2) yes
C(6) N(2) C(10) 118.4(3) yes
C(6) N(2) Pd(1) 122.2(2) yes
C(10) N(2) Pd(1) 119.2(2) yes
C(2) C(1) H(1) 125.4 no
C(2) C(1) N(1) 109.8(3) yes
H(1) C(1) N(1) 124.8 no
C(3) C(2) H(2) 126.1 no
C(3) C(2) C(1) 107.5(3) yes
H(2) C(2) C(1) 126.4 no
C(4) C(3) H(3) 126.4 no
C(4) C(3) C(2) 106.7(3) yes
H(3) C(3) C(2) 127.0 no
C(5) C(4) N(1) 123.7(3) yes
C(5) C(4) C(3) 126.5(3) yes
N(1) C(4) C(3) 109.0(3) yes
C(6) C(5) O(1) 117.2(3) yes
C(6) C(5) C(4) 119.6(3) yes
O(1) C(5) C(4) 122.5(3) yes
C(7) C(6) N(2) 120.6(3) yes
C(7) C(6) C(5) 117.2(3) yes
N(2) C(6) C(5) 121.9(2) yes
C(8) C(7) H(4) 120.0 no
C(8) C(7) C(6) 120.4(3) yes
H(4) C(7) C(6) 119.6 no
C(9) C(8) H(5) 120.5 no
C(9) C(8) C(7) 119.0(3) yes
H(5) C(8) C(7) 120.5 no
C(10) C(9) H(6) 120.5 no
C(10) C(9) C(8) 119.2(3) yes
H(6) C(9) C(8) 120.3 no
H(7) C(10) N(2) 118.6 no
H(7) C(10) C(9) 119.1 no
N(2) C(10) C(9) 122.3(3) yes

loop_
_geom_bond_atom_site_label_1
_geom_bond_atom_site_label_2
_geom_bond_distance
_geom_bond_publ_flag
Pd(1) N(1) 1.999(2) yes
Pd(1) N(2) 2.025(2) yes
O(1) C(5) 1.237(4) yes
N(1) C(1) 1.346(4) yes
N(1) C(4) 1.378(4) yes
N(2) C(6) 1.354(4) yes
N(2) C(10) 1.343(4) yes
C(1) C(2) 1.389(5) yes
C(1) H(1) 0.950 no
C(2) C(3) 1.373(5) yes
C(2) H(2) 0.950 no
C(3) C(4) 1.396(4) yes
C(3) H(3) 0.950 no
C(4) C(5) 1.431(4) yes
C(5) C(6) 1.510(4) yes
C(6) C(7) 1.381(4) yes
C(7) C(8) 1.369(6) yes
C(7) H(4) 0.950 no
C(8) C(9) 1.358(6) yes
C(8) H(5) 0.950 no
C(9) C(10) 1.384(5) yes
C(9) H(6) 0.950 no
C(10) H(7) 0.950 no

loop_
_geom_torsion_atom_site_label_1
_geom_torsion_atom_site_label_2
_geom_torsion_atom_site_label_3
_geom_torsion_atom_site_label_4
_geom_torsion
_geom_torsion_publ_flag
N(2) Pd(1) N(1) C(1) -150.2(3) yes
N(2) Pd(1) N(1) C(4) 46.7(2) yes
N(1) Pd(1) N(2) C(6) -43.0(2) yes
N(1) Pd(1) N(2) C(10) 141.5(2) yes
Pd(1) N(1) C(1) C(2) -165.8(2) yes
C(4) N(1) C(1) C(2) -1.0(3) yes
Pd(1) N(1) C(4) C(3) 166.8(2) yes
Pd(1) N(1) C(4) C(5) -23.0(4) yes
C(1) N(1) C(4) C(3) 0.1(3) yes
C(1) N(1) C(4) C(5) 170.3(3) yes
Pd(1) N(2) C(6) C(5) 15.2(4) yes
Pd(1) N(2) C(6) C(7) -172.2(2) yes
C(10) N(2) C(6) C(5) -169.2(3) yes
C(10) N(2) C(6) C(7) 3.4(4) yes
Pd(1) N(2) C(10) C(9) 174.4(3) yes
C(6) N(2) C(10) C(9) -1.3(5) yes
N(1) C(1) C(2) C(3) 1.6(4) yes
C(1) C(2) C(3) C(4) -1.5(4) yes
C(2) C(3) C(4) N(1) 0.9(3) yes
C(2) C(3) C(4) C(5) -169.0(3) yes
N(1) C(4) C(5) O(1) 168.2(3) yes
N(1) C(4) C(5) C(6) -21.9(5) yes
C(3) C(4) C(5) O(1) -23.4(5) yes
C(3) C(4) C(5) C(6) 146.6(3) yes
O(1) C(5) C(6) N(2) -163.5(3) yes
O(1) C(5) C(6) C(7) 23.6(4) yes
C(4) C(5) C(6) N(2) 26.1(4) yes
C(4) C(5) C(6) C(7) -146.8(3) yes
N(2) C(6) C(7) C(8) -2.2(5) yes
C(5) C(6) C(7) C(8) 170.8(3) yes
C(6) C(7) C(8) C(9) -1.2(6) yes
C(7) C(8) C(9) C(10) 3.3(6) yes
C(8) C(9) C(10) N(2) -2.1(5) yes
